data_1522950
loop_
_publ_author_name
'Stel'makhovich, B.M.'
'Kuz'ma, Yu.B.'

_publ_section_title
;
 A new aluminide Yb8 Cu17 Al49 and its structure
;
_journal_name_full Kristallografiya
_journal_page_first 1427
_journal_page_last 1430
_journal_volume 36
_journal_year 1991
_chemical_formula_sum 'Al49.3 Cu16.7 Yb8'
_space_group_IT_number 139
_symmetry_space_group_name_Hall '-I 4 2'
_symmetry_space_group_name_H-M 'I 4/m m m'
_cell_angle_alpha 90
_cell_angle_beta 90
_cell_angle_gamma 90
_cell_formula_units_Z 1
_cell_length_a 8.565
_cell_length_b 8.565
_cell_length_c 16.255
_cell_volume 1192.454
_citation_journal_id_ASTM KRISAJ
_cod_data_source_file Stelmakhovich_KRISAJ_1991_1209.cif
_cod_data_source_block Al49.3Cu16.7Yb8
_cod_database_code 1522950

loop_
_symmetry_equiv_pos_as_xyz
x,y,z
-y,x,z
-x,-y,z
y,-x,z
x,-y,-z
y,x,-z
-x,y,-z
-y,-x,-z
-x,-y,-z
y,-x,-z
x,y,-z
-y,x,-z
-x,y,z
-y,-x,z
x,-y,z
y,x,z
x+1/2,y+1/2,z+1/2
-y+1/2,x+1/2,z+1/2
-x+1/2,-y+1/2,z+1/2
y+1/2,-x+1/2,z+1/2
x+1/2,-y+1/2,-z+1/2
y+1/2,x+1/2,-z+1/2
-x+1/2,y+1/2,-z+1/2
-y+1/2,-x+1/2,-z+1/2
-x+1/2,-y+1/2,-z+1/2
y+1/2,-x+1/2,-z+1/2
x+1/2,y+1/2,-z+1/2
-y+1/2,x+1/2,-z+1/2
-x+1/2,y+1/2,z+1/2
-y+1/2,-x+1/2,z+1/2
x+1/2,-y+1/2,z+1/2
y+1/2,x+1/2,z+1/2

loop_
_atom_site_label
_atom_site_type_symbol
_atom_site_fract_x
_atom_site_fract_y
_atom_site_fract_z
_atom_site_occupancy
_atom_site_U_iso_or_equiv
Cu6 Cu 0.3255 0 0.3194 0.74 0.0
Yb1 Yb 0 0.5 0 1 0.0
Yb2 Yb 0 0 0.71898 1 0.0
Al2 Al 0.1766 0.1766 0.4138 1 0.0
Al6 Al 0.3255 0 0.3194 0.26 0.0
Al4 Al 0 0 0.5 0.21 0.0
Cu5 Cu 0.1515 0.1515 0 0.42 0.0
Al1 Al 0.25 0.25 0.75 1 0.0
Cu4 Cu 0 0 0.5 0.79 0.0
Al5 Al 0.1515 0.1515 0 0.58 0.0
Al3 Al 0.2381 0 0.1412 1 0.0
